data_7237048
loop_
_publ_author_name
'Idris, Imane'
'Tannoux, Thibault'
'Derridj, Fazia'
'Dorcet, Vincent'
'Boixel, Julien'
'Guerchais, Veronique'
'Soul\'e, Jean-Fran\,cois'
'Doucet, Henri'

_publ_section_title
;
 Effective modulation of the photoluminescence properties of
 2,1,3-benzothiadiazoles and 2,1,3-benzoselenadiazoles by Pd-catalyzed
 C--H bond arylations
;
_journal_issue 7
_journal_name_full 'Journal of Materials Chemistry C'
_journal_page_first 1731
_journal_paper_doi 10.1039/C7TC05395A
_journal_volume 6
_journal_year 2018
_chemical_compound_source 'synthesis as described'
_chemical_formula_moiety 'C16 H10 N2 S'
_chemical_formula_sum 'C16 H10 N2 S'
_chemical_formula_weight 262.32
_chemical_name_systematic '4-(Naphthalen-2-yl)benzo[c][1,2,5]thiadiazole '
_space_group_crystal_system monoclinic
_space_group_IT_number 15
_space_group_name_Hall '-C 2yc'
_space_group_name_H-M_alt 'C 1 2/c 1'
_atom_sites_solution_hydrogens geom
_audit_update_record
;
2017-07-26 deposited with the CCDC.
2018-01-25 downloaded from the CCDC.
;
_cell_angle_alpha 90
_cell_angle_beta 96.573(4)
_cell_angle_gamma 90
_cell_formula_units_Z 8
_cell_length_a 48.765(5)
_cell_length_b 7.4625(8)
_cell_length_c 7.0053(7)
_cell_measurement_reflns_used 7759
_cell_measurement_temperature 150(2)
_cell_measurement_theta_max 27.50
_cell_measurement_theta_min 2.52
_cell_measurement_wavelength 0.71073
_cell_volume 2532.5(5)
_computing_cell_refinement 'Bruker APEX2 (Bruker, 2014)'
_computing_data_collection 'Bruker APEX2 (Bruker, 2014)'
_computing_data_reduction 'Bruker APEX2 (Bruker, 2014)'
_computing_molecular_graphics 'SXGRAPH (Farrugia, 1999), Mercury (CSD, 2016)'
_computing_publication_material 'CRYSCALC (T. Roisnel, local program, 2017)'
_computing_structure_refinement 'SHELXL-2016/6 (Sheldrick, 2016)'
_computing_structure_solution 'SHELXT (Sheldrick, 2015)'
_diffrn_ambient_temperature 150(2)
_diffrn_detector 'CCD plate'
_diffrn_measured_fraction_theta_full 0.997
_diffrn_measured_fraction_theta_max 0.998
_diffrn_measurement_device_type 'APEXII, Bruker-AXS'
_diffrn_measurement_method 'CCD rotation images, thin slices'
_diffrn_radiation_monochromator graphite
_diffrn_radiation_probe x-ray
_diffrn_radiation_source 'fine-focus sealed tube'
_diffrn_radiation_type MoK\a
_diffrn_radiation_wavelength 0.71073
_diffrn_reflns_av_R_equivalents 0.0719
_diffrn_reflns_av_unetI/netI 0.0598
_diffrn_reflns_limit_h_max 62
_diffrn_reflns_limit_h_min -62
_diffrn_reflns_limit_k_max 9
_diffrn_reflns_limit_k_min -9
_diffrn_reflns_limit_l_max 8
_diffrn_reflns_limit_l_min -9
_diffrn_reflns_number 15916
_diffrn_reflns_theta_full 25.242
_diffrn_reflns_theta_max 27.480
_diffrn_reflns_theta_min 3.007
_exptl_absorpt_coefficient_mu 0.241
_exptl_absorpt_correction_T_max 0.967
_exptl_absorpt_correction_T_min 0.436
_exptl_absorpt_correction_type multi-scan
_exptl_absorpt_process_details
;
  [Sheldrick, G.M. (2014). SADABS Bruker AXS Inc., Madison, Wisconsin, USA]
;
_exptl_crystal_colour yellow
_exptl_crystal_density_diffrn 1.376
_exptl_crystal_description plate
_exptl_crystal_F_000 1088
_exptl_crystal_recrystallization_method 'Re-crystallisation from solvent: cyclohexane'
_exptl_crystal_size_max 0.600
_exptl_crystal_size_mid 0.510
_exptl_crystal_size_min 0.140
_refine_diff_density_max 1.596
_refine_diff_density_min -1.090
_refine_diff_density_rms 0.206
_refine_ls_extinction_method none
_refine_ls_goodness_of_fit_ref 1.109
_refine_ls_hydrogen_treatment constr
_refine_ls_matrix_type full
_refine_ls_number_parameters 172
_refine_ls_number_reflns 2908
_refine_ls_number_restraints 0
_refine_ls_restrained_S_all 1.109
_refine_ls_R_factor_all 0.0870
_refine_ls_R_factor_gt 0.0763
_refine_ls_shift/su_max 0.001
_refine_ls_shift/su_mean 0.000
_refine_ls_structure_factor_coef Fsqd
_refine_ls_weighting_details 'w=1/[\s^2^(Fo^2^)+(0.1382P)^2^+1.2287P] where P=(Fo^2^+2Fc^2^)/3'
_refine_ls_weighting_scheme calc
_refine_ls_wR_factor_gt 0.1899
_refine_ls_wR_factor_ref 0.2022
_reflns_Friedel_coverage 0.000
_reflns_number_gt 2425
_reflns_number_total 2908
_reflns_threshold_expression >2sigma(I)
_cod_data_source_file c7tc05395a2.cif
_cod_data_source_block IIR610
_cod_original_sg_symbol_H-M 'C 2/c'
_cod_database_code 7237048

loop_
_space_group_symop_operation_xyz
'x, y, z'
'-x, y, -z+1/2'
'x+1/2, y+1/2, z'
'-x+1/2, y+1/2, -z+1/2'
'-x, -y, -z'
'x, -y, z-1/2'
'-x+1/2, -y+1/2, -z'
'x+1/2, -y+1/2, z-1/2'

loop_
_atom_site_label
_atom_site_type_symbol
_atom_site_fract_x
_atom_site_fract_y
_atom_site_fract_z
_atom_site_U_iso_or_equiv
_atom_site_adp_type
_atom_site_occupancy
_atom_site_site_symmetry_order
_atom_site_calc_flag
_atom_site_refinement_flags_posn
_atom_site_refinement_flags_adp
C1 C 0.68129(4) 0.3464(3) 0.7360(3) 0.0152(4) Uani 1 1 d . .
C2 C 0.70564(4) 0.4518(3) 0.7884(3) 0.0186(5) Uani 1 1 d . .
C3 C 0.70488(5) 0.6409(3) 0.7791(3) 0.0216(5) Uani 1 1 d . .
H3 H 0.720920 0.711062 0.814302 0.026 Uiso 1 1 calc R U
C4 C 0.67993(5) 0.7188(3) 0.7169(3) 0.0205(5) Uani 1 1 d . .
H4 H 0.678731 0.845752 0.709501 0.025 Uiso 1 1 calc R U
C5 C 0.65586(4) 0.6149(3) 0.6632(3) 0.0182(4) Uani 1 1 d . .
H5 H 0.639246 0.675460 0.617890 0.022 Uiso 1 1 calc R U
C6 C 0.65543(4) 0.4305(3) 0.6736(3) 0.0156(4) Uani 1 1 d . .
C7 C 0.62950(4) 0.3300(3) 0.6211(3) 0.0164(4) Uani 1 1 d . .
C8 C 0.62908(5) 0.1635(3) 0.5205(3) 0.0194(5) Uani 1 1 d . .
H8 H 0.645990 0.109103 0.497127 0.023 Uiso 1 1 calc R U
C9 C 0.60460(5) 0.0812(3) 0.4573(3) 0.0259(5) Uani 1 1 d . .
H9 H 0.604718 -0.028784 0.389160 0.031 Uiso 1 1 calc R U
C10 C 0.57903(5) 0.1585(3) 0.4925(3) 0.0274(6) Uani 1 1 d . .
C11 C 0.55331(6) 0.0797(4) 0.4234(4) 0.0396(7) Uani 1 1 d . .
H11 H 0.552880 -0.028280 0.351314 0.048 Uiso 1 1 calc R U
C12 C 0.52916(6) 0.1584(5) 0.4599(4) 0.0475(9) Uani 1 1 d . .
H12 H 0.512074 0.105263 0.411201 0.057 Uiso 1 1 calc R U
C13 C 0.52922(6) 0.3157(5) 0.5677(4) 0.0461(8) Uani 1 1 d . .
H13 H 0.512202 0.367053 0.593482 0.055 Uiso 1 1 calc R U
C14 C 0.55368(5) 0.3971(4) 0.6370(4) 0.0356(6) Uani 1 1 d . .
H14 H 0.553523 0.504192 0.710299 0.043 Uiso 1 1 calc R U
C15 C 0.57922(5) 0.3205(3) 0.5986(3) 0.0253(5) Uani 1 1 d . .
C16 C 0.60478(4) 0.4030(3) 0.6618(3) 0.0204(5) Uani 1 1 d . .
H16 H 0.604951 0.511005 0.733757 0.024 Uiso 1 1 calc R U
N1 N 0.68595(4) 0.1688(2) 0.7582(3) 0.0198(4) Uani 1 1 d . .
N2 N 0.72813(4) 0.3519(2) 0.8467(3) 0.0251(5) Uani 1 1 d . .
S1 S 0.71813(2) 0.14556(7) 0.83514(9) 0.0271(3) Uani 1 1 d . .

loop_
_atom_site_aniso_label
_atom_site_aniso_U_11
_atom_site_aniso_U_22
_atom_site_aniso_U_33
_atom_site_aniso_U_23
_atom_site_aniso_U_13
_atom_site_aniso_U_12
C1 0.0100(10) 0.0173(10) 0.0183(9) -0.0032(7) 0.0022(8) -0.0027(7)
C2 0.0093(10) 0.0239(11) 0.0227(10) -0.0023(8) 0.0022(8) -0.0019(8)
C3 0.0149(11) 0.0227(11) 0.0276(11) -0.0037(8) 0.0043(9) -0.0089(8)
C4 0.0225(11) 0.0148(9) 0.0245(10) 0.0001(8) 0.0041(8) -0.0030(8)
C5 0.0145(10) 0.0206(10) 0.0193(10) 0.0002(8) 0.0012(8) 0.0021(8)
C6 0.0110(10) 0.0213(10) 0.0146(9) -0.0013(7) 0.0019(7) -0.0025(7)
C7 0.0106(10) 0.0226(10) 0.0155(9) 0.0012(7) -0.0006(7) -0.0021(7)
C8 0.0152(11) 0.0259(11) 0.0173(10) -0.0007(8) 0.0020(8) -0.0056(8)
C9 0.0242(12) 0.0343(12) 0.0191(10) -0.0060(9) 0.0025(9) -0.0128(10)
C10 0.0142(12) 0.0505(15) 0.0168(10) 0.0033(9) -0.0016(8) -0.0134(9)
C11 0.0237(14) 0.0700(19) 0.0239(12) 0.0016(12) -0.0035(10) -0.0257(13)
C12 0.0167(13) 0.091(3) 0.0318(14) 0.0142(14) -0.0082(11) -0.0232(14)
C13 0.0101(12) 0.090(2) 0.0371(15) 0.0206(15) -0.0007(10) -0.0017(13)
C14 0.0136(12) 0.0625(17) 0.0306(13) 0.0073(12) 0.0019(9) 0.0044(11)
C15 0.0096(11) 0.0469(14) 0.0188(10) 0.0057(9) -0.0007(8) -0.0025(9)
C16 0.0130(11) 0.0294(11) 0.0184(10) -0.0009(8) -0.0001(8) -0.0010(8)
N1 0.0122(9) 0.0161(8) 0.0306(10) -0.0030(7) -0.0002(7) 0.0000(6)
N2 0.0085(9) 0.0257(10) 0.0405(12) -0.0031(8) 0.0002(8) -0.0011(7)
S1 0.0124(3) 0.0203(4) 0.0474(4) -0.0036(2) -0.0018(3) 0.00404(19)

loop_
_atom_type_symbol
_atom_type_description
_atom_type_scat_dispersion_real
_atom_type_scat_dispersion_imag
_atom_type_scat_source
C C 0.0033 0.0016 'International Tables Vol C Tables 4.2.6.8 and 6.1.1.4'
H H 0.0000 0.0000 'International Tables Vol C Tables 4.2.6.8 and 6.1.1.4'
N N 0.0061 0.0033 'International Tables Vol C Tables 4.2.6.8 and 6.1.1.4'
S S 0.1246 0.1234 'International Tables Vol C Tables 4.2.6.8 and 6.1.1.4'

loop_
_geom_angle_atom_site_label_1
_geom_angle_atom_site_label_2
_geom_angle_atom_site_label_3
_geom_angle
N1 C1 C6 126.58(18)
N1 C1 C2 112.63(19)
C6 C1 C2 120.77(18)
N2 C2 C3 125.6(2)
N2 C2 C1 113.2(2)
C3 C2 C1 121.23(19)
C4 C3 C2 117.07(19)
C4 C3 H3 121.5
C2 C3 H3 121.5
C3 C4 C5 121.8(2)
C3 C4 H4 119.1
C5 C4 H4 119.1
C6 C5 C4 123.2(2)
C6 C5 H5 118.4
C4 C5 H5 118.4
C5 C6 C1 115.83(18)
C5 C6 C7 120.67(19)
C1 C6 C7 123.50(18)
C16 C7 C8 118.8(2)
C16 C7 C6 119.33(19)
C8 C7 C6 121.81(19)
C9 C8 C7 120.8(2)
C9 C8 H8 119.6
C7 C8 H8 119.6
C8 C9 C10 120.8(2)
C8 C9 H9 119.6
C10 C9 H9 119.6
C15 C10 C11 118.9(3)
C15 C10 C9 118.9(2)
C11 C10 C9 122.1(3)
C12 C11 C10 120.4(3)
C12 C11 H11 119.8
C10 C11 H11 119.8
C11 C12 C13 121.0(3)
C11 C12 H12 119.5
C13 C12 H12 119.5
C14 C13 C12 120.7(3)
C14 C13 H13 119.7
C12 C13 H13 119.7
C13 C14 C15 119.8(3)
C13 C14 H14 120.1
C15 C14 H14 120.1
C16 C15 C10 119.2(2)
C16 C15 C14 121.6(2)
C10 C15 C14 119.2(2)
C7 C16 C15 121.5(2)
C7 C16 H16 119.3
C15 C16 H16 119.3
C1 N1 S1 106.80(14)
C2 N2 S1 106.35(16)
N1 S1 N2 101.03(10)

loop_
_geom_bond_atom_site_label_1
_geom_bond_atom_site_label_2
_geom_bond_distance
C1 N1 1.350(3)
C1 C6 1.431(3)
C1 C2 1.437(3)
C2 N2 1.350(3)
C2 C3 1.413(3)
C3 C4 1.374(3)
C3 H3 0.9500
C4 C5 1.421(3)
C4 H4 0.9500
C5 C6 1.378(3)
C5 H5 0.9500
C6 C7 1.480(3)
C7 C16 1.382(3)
C7 C8 1.427(3)
C8 C9 1.371(3)
C8 H8 0.9500
C9 C10 1.420(4)
C9 H9 0.9500
C10 C15 1.419(4)
C10 C11 1.420(3)
C11 C12 1.366(5)
C11 H11 0.9500
C12 C13 1.395(5)
C12 H12 0.9500
C13 C14 1.377(4)
C13 H13 0.9500
C14 C15 1.424(3)
C14 H14 0.9500
C15 C16 1.415(3)
C16 H16 0.9500
N1 S1 1.609(2)
N2 S1 1.6141(19)

loop_
_geom_torsion_atom_site_label_1
_geom_torsion_atom_site_label_2
_geom_torsion_atom_site_label_3
_geom_torsion_atom_site_label_4
_geom_torsion
N1 C1 C2 N2 0.7(3)
C6 C1 C2 N2 179.03(19)
N1 C1 C2 C3 -178.7(2)
C6 C1 C2 C3 -0.4(3)
N2 C2 C3 C4 -179.6(2)
C1 C2 C3 C4 -0.3(3)
C2 C3 C4 C5 -0.3(3)
C3 C4 C5 C6 1.7(3)
C4 C5 C6 C1 -2.2(3)
C4 C5 C6 C7 178.15(18)
N1 C1 C6 C5 179.6(2)
C2 C1 C6 C5 1.6(3)
N1 C1 C6 C7 -0.8(3)
C2 C1 C6 C7 -178.81(18)
C5 C6 C7 C16 -35.1(3)
C1 C6 C7 C16 145.4(2)
C5 C6 C7 C8 141.7(2)
C1 C6 C7 C8 -37.9(3)
C16 C7 C8 C9 3.0(3)
C6 C7 C8 C9 -173.76(19)
C7 C8 C9 C10 -0.8(3)
C8 C9 C10 C15 -1.6(3)
C8 C9 C10 C11 177.8(2)
C15 C10 C11 C12 -0.4(4)
C9 C10 C11 C12 -179.9(2)
C10 C11 C12 C13 -0.9(4)
C11 C12 C13 C14 1.2(4)
C12 C13 C14 C15 0.0(4)
C11 C10 C15 C16 -177.7(2)
C9 C10 C15 C16 1.7(3)
C11 C10 C15 C14 1.6(3)
C9 C10 C15 C14 -179.0(2)
C13 C14 C15 C16 177.9(2)
C13 C14 C15 C10 -1.4(4)
C8 C7 C16 C15 -2.8(3)
C6 C7 C16 C15 174.01(19)
C10 C15 C16 C7 0.5(3)
C14 C15 C16 C7 -178.8(2)
C6 C1 N1 S1 -178.80(17)
C2 C1 N1 S1 -0.6(2)
C3 C2 N2 S1 178.89(19)
C1 C2 N2 S1 -0.5(2)
C1 N1 S1 N2 0.31(18)
C2 N2 S1 N1 0.09(18)
